data_7155747
loop_
_publ_author_name
'Yang, Ren-Yin'
'Sun, Jing'
'Sun, Qiu'
'Yan, Chao Guo'

_publ_section_title
;
 Selective Construction of Polycyclic Spirooxindoles via
 Cu(OTf)2/HOTf-catalyzed Domino Reaction of o-Arylalkynylacetophenones and
 3-Phenacylideneoxindoles
;
_journal_name_full 'Org. Biomol. Chem.'
_journal_paper_doi 10.1039/C7OB01292F
_journal_year 2017
_chemical_formula_moiety 'C39 H25 Cl N2 O4'
_chemical_formula_sum 'C39 H25 Cl N2 O4'
_chemical_formula_weight 621.06
_space_group_crystal_system triclinic
_space_group_IT_number 2
_space_group_name_Hall '-P 1'
_space_group_name_H-M_alt 'P -1'
_symmetry_space_group_name_Hall '-P 1'
_symmetry_space_group_name_H-M 'P -1'
_atom_sites_solution_hydrogens geom
_audit_creation_method SHELXL-2014/7
_audit_update_record
;
2017-01-10 deposited with the CCDC.
2017-07-03 downloaded from the CCDC.
;
_cell_angle_alpha 71.229(4)
_cell_angle_beta 69.868(4)
_cell_angle_gamma 65.226(3)
_cell_formula_units_Z 2
_cell_length_a 12.8383(18)
_cell_length_b 13.0875(18)
_cell_length_c 14.1034(19)
_cell_measurement_reflns_used 4435
_cell_measurement_temperature 296(2)
_cell_measurement_theta_max 25.00
_cell_measurement_theta_min 2.59
_cell_volume 1975.8(5)
_computing_structure_refinement 'SHELXL-2014/7 (Sheldrick, 2014)'
_diffrn_ambient_temperature 296(2)
_diffrn_measured_fraction_theta_full 0.939
_diffrn_measured_fraction_theta_max 0.942
_diffrn_measurement_device_type 'CCD area detector'
_diffrn_measurement_method 'phi and omega scans'
_diffrn_radiation_source 'fine-focus sealed tube'
_diffrn_radiation_type MoK\a
_diffrn_radiation_wavelength 0.71073
_diffrn_reflns_av_R_equivalents 0.0441
_diffrn_reflns_av_unetI/netI 0.1027
_diffrn_reflns_Laue_measured_fraction_full 0.939
_diffrn_reflns_Laue_measured_fraction_max 0.942
_diffrn_reflns_limit_h_max 15
_diffrn_reflns_limit_h_min -16
_diffrn_reflns_limit_k_max 17
_diffrn_reflns_limit_k_min -16
_diffrn_reflns_limit_l_max 18
_diffrn_reflns_limit_l_min -18
_diffrn_reflns_number 17060
_diffrn_reflns_point_group_measured_fraction_full 0.939
_diffrn_reflns_point_group_measured_fraction_max 0.942
_diffrn_reflns_theta_full 25.242
_diffrn_reflns_theta_max 27.557
_diffrn_reflns_theta_min 1.572
_exptl_absorpt_coefficient_mu 0.133
_exptl_absorpt_correction_T_max 0.964
_exptl_absorpt_correction_T_min 0.962
_exptl_absorpt_correction_type multi-scan
_exptl_absorpt_process_details sadabs
_exptl_crystal_colour colorless
_exptl_crystal_density_diffrn 1.044
_exptl_crystal_description block
_exptl_crystal_F_000 644
_exptl_crystal_size_max 0.320
_exptl_crystal_size_mid 0.240
_exptl_crystal_size_min 0.200
_refine_diff_density_max 0.640
_refine_diff_density_min -0.466
_refine_diff_density_rms 0.049
_refine_ls_extinction_method none
_refine_ls_goodness_of_fit_ref 1.081
_refine_ls_hydrogen_treatment constr
_refine_ls_matrix_type full
_refine_ls_number_parameters 415
_refine_ls_number_reflns 8603
_refine_ls_number_restraints 48
_refine_ls_restrained_S_all 1.112
_refine_ls_R_factor_all 0.1642
_refine_ls_R_factor_gt 0.0735
_refine_ls_shift/su_max 0.000
_refine_ls_shift/su_mean 0.000
_refine_ls_structure_factor_coef Fsqd
_refine_ls_weighting_details 'w=1/[\s^2^(Fo^2^)+(0.1224P)^2^+0.0783P] where P=(Fo^2^+2Fc^2^)/3'
_refine_ls_weighting_scheme calc
_refine_ls_wR_factor_gt 0.2187
_refine_ls_wR_factor_ref 0.2582
_reflns_Friedel_coverage 0.000
_reflns_number_gt 3855
_reflns_number_total 8603
_reflns_threshold_expression 'I > 2\s(I)'
_cod_data_source_file c7ob01292f2.cif
_cod_data_source_block E2
_cod_database_code 7155747
_shelx_shelxl_version_number 2014/7
_shelx_space_group_comment
;
The symmetry employed for this shelxl refinement is uniquely defined
by the following loop, which should always be used as a source of
symmetry information in preference to the above space-group names.
They are only intended as comments.
;
_shelx_estimated_absorpt_t_min 0.959
_shelx_estimated_absorpt_t_max 0.974

loop_
_space_group_symop_operation_xyz
'x, y, z'
'-x, -y, -z'

loop_
_atom_site_label
_atom_site_type_symbol
_atom_site_fract_x
_atom_site_fract_y
_atom_site_fract_z
_atom_site_U_iso_or_equiv
_atom_site_adp_type
_atom_site_occupancy
_atom_site_site_symmetry_order
_atom_site_calc_flag
_atom_site_refinement_flags_posn
_atom_site_refinement_flags_adp
C1 C 0.3241(4) 0.5482(3) -0.2046(3) 0.0718(7) Uani 1 1 d . U
H1 H 0.4057 0.5271 -0.2305 0.086 Uiso 1 1 calc R U
C2 C 0.2522(4) 0.6205(4) -0.2699(3) 0.0798(7) Uani 1 1 d . U
H2 H 0.2848 0.6493 -0.3381 0.096 Uiso 1 1 calc R U
C3 C 0.1340(4) 0.6494(4) -0.2339(3) 0.0870(8) Uani 1 1 d . U
H3 H 0.0850 0.6960 -0.2784 0.104 Uiso 1 1 calc R U
C4 C 0.0854(4) 0.6111(4) -0.1329(3) 0.0897(8) Uani 1 1 d . U
H4 H 0.0036 0.6333 -0.1087 0.108 Uiso 1 1 calc R U
C5 C 0.1576(4) 0.5388(4) -0.0658(3) 0.0838(7) Uani 1 1 d . U
H5 H 0.1242 0.5126 0.0030 0.101 Uiso 1 1 calc R U
C6 C 0.2798(4) 0.5059(3) -0.1023(3) 0.0715(7) Uani 1 1 d . U
C7 C 0.3630(3) 0.4256(3) -0.0357(2) 0.0530(9) Uani 1 1 d . .
H7A H 0.3903 0.3489 -0.0485 0.064 Uiso 1 1 calc R U
H7B H 0.4314 0.4489 -0.0565 0.064 Uiso 1 1 calc R U
C8 C 0.3245(3) 0.4858(3) 0.1262(2) 0.0444(8) Uani 1 1 d . .
C9 C 0.2677(3) 0.4525(2) 0.2406(2) 0.0440(8) Uani 1 1 d . .
H9 H 0.1909 0.5139 0.2544 0.053 Uiso 1 1 calc R U
C10 C 0.2409(3) 0.3490(2) 0.2453(2) 0.0450(8) Uani 1 1 d . .
C11 C 0.1970(3) 0.2731(3) 0.3266(3) 0.0563(9) Uani 1 1 d . .
H11 H 0.1781 0.2815 0.3941 0.068 Uiso 1 1 calc R U
C12 C 0.1815(3) 0.1850(3) 0.3064(3) 0.0621(10) Uani 1 1 d . .
H12 H 0.1534 0.1327 0.3607 0.075 Uiso 1 1 calc R U
C13 C 0.2074(3) 0.1739(3) 0.2063(3) 0.0623(10) Uani 1 1 d . .
H13 H 0.1963 0.1140 0.1940 0.075 Uiso 1 1 calc R U
C14 C 0.2493(3) 0.2495(3) 0.1240(3) 0.0553(9) Uani 1 1 d . .
H14 H 0.2649 0.2425 0.0565 0.066 Uiso 1 1 calc R U
C15 C 0.2673(3) 0.3359(3) 0.1447(2) 0.0447(8) Uani 1 1 d . .
C16 C 0.3305(3) 0.4422(2) 0.3181(2) 0.0442(8) Uani 1 1 d . .
C17 C 0.2950(3) 0.5242(3) 0.3740(2) 0.0489(8) Uani 1 1 d . .
C18 C 0.2105(3) 0.6423(3) 0.3707(3) 0.0514(8) Uani 1 1 d . .
C19 C 0.1522(3) 0.6825(3) 0.4613(3) 0.0675(10) Uani 1 1 d . .
H19 H 0.1650 0.6333 0.5239 0.081 Uiso 1 1 calc R U
C20 C 0.0759(4) 0.7935(4) 0.4604(3) 0.0781(12) Uani 1 1 d . .
H20 H 0.0380 0.8199 0.5217 0.094 Uiso 1 1 calc R U
C21 C 0.0559(3) 0.8653(3) 0.3684(4) 0.0730(11) Uani 1 1 d . .
C22 C 0.1125(3) 0.8286(3) 0.2771(3) 0.0709(11) Uani 1 1 d . .
H22 H 0.0987 0.8784 0.2150 0.085 Uiso 1 1 calc R U
C23 C 0.1904(3) 0.7166(3) 0.2785(3) 0.0578(9) Uani 1 1 d . .
H23 H 0.2296 0.6911 0.2168 0.069 Uiso 1 1 calc R U
C24 C 0.4211(3) 0.3449(2) 0.3618(2) 0.0435(8) Uani 1 1 d . .
C25 C 0.4277(3) 0.3753(3) 0.4444(2) 0.0477(8) Uani 1 1 d . .
C26 C 0.4968(3) 0.3046(3) 0.5154(2) 0.0504(8) Uani 1 1 d . .
C27 C 0.4952(3) 0.3376(3) 0.6014(3) 0.0615(9) Uani 1 1 d . .
H27 H 0.4484 0.4111 0.6133 0.074 Uiso 1 1 calc R U
C28 C 0.5636(4) 0.2598(4) 0.6678(3) 0.0710(11) Uani 1 1 d . .
H28 H 0.5627 0.2808 0.7252 0.085 Uiso 1 1 calc R U
C29 C 0.6346(4) 0.1495(4) 0.6498(3) 0.0713(11) Uani 1 1 d . .
H29 H 0.6802 0.0975 0.6955 0.086 Uiso 1 1 calc R U
C30 C 0.6373(3) 0.1178(3) 0.5662(3) 0.0609(9) Uani 1 1 d . .
H30 H 0.6865 0.0447 0.5544 0.073 Uiso 1 1 calc R U
C31 C 0.5674(3) 0.1933(3) 0.4970(2) 0.0507(8) Uani 1 1 d . .
C32 C 0.5658(3) 0.1616(3) 0.4097(2) 0.0553(9) Uani 1 1 d . .
H32 H 0.6140 0.0881 0.3985 0.066 Uiso 1 1 calc R U
C33 C 0.4977(3) 0.2329(2) 0.3415(2) 0.0447(8) Uani 1 1 d . .
C34 C 0.5144(3) 0.1940(2) 0.2479(2) 0.0435(8) Uani 1 1 d . .
C35 C 0.5065(3) 0.0883(3) 0.2568(3) 0.0544(9) Uani 1 1 d . .
H35 H 0.4801 0.0472 0.3218 0.065 Uiso 1 1 calc R U
C36 C 0.5373(3) 0.0436(3) 0.1710(3) 0.0574(9) Uani 1 1 d . .
H36 H 0.5324 -0.0272 0.1771 0.069 Uiso 1 1 calc R U
C37 C 0.5757(3) 0.1068(3) 0.0758(2) 0.0511(9) Uani 1 1 d . .
C38 C 0.5837(3) 0.2113(3) 0.0639(2) 0.0521(9) Uani 1 1 d . .
H38 H 0.6098 0.2522 -0.0013 0.063 Uiso 1 1 calc R U
C39 C 0.5521(3) 0.2549(3) 0.1508(2) 0.0474(8) Uani 1 1 d . .
H39 H 0.5564 0.3262 0.1439 0.057 Uiso 1 1 calc R U
Cl1 Cl -0.04081(12) 1.00685(10) 0.36701(12) 0.1206(5) Uani 1 1 d . .
N1 N 0.3133(2) 0.4201(2) 0.07550(18) 0.0464(7) Uani 1 1 d . .
N2 N 0.6153(3) 0.0574(3) -0.0162(3) 0.0769(10) Uani 1 1 d . .
O1 O 0.3687(2) 0.56005(19) 0.08697(17) 0.0599(6) Uani 1 1 d . .
O2 O 0.35234(19) 0.48463(17) 0.45225(16) 0.0524(6) Uani 1 1 d . .
O3 O 0.6297(4) 0.1192(3) -0.1006(2) 0.1257(14) Uani 1 1 d . .
O4 O 0.6298(3) -0.0436(3) -0.0025(2) 0.1127(12) Uani 1 1 d . .

loop_
_atom_site_aniso_label
_atom_site_aniso_U_11
_atom_site_aniso_U_22
_atom_site_aniso_U_33
_atom_site_aniso_U_23
_atom_site_aniso_U_13
_atom_site_aniso_U_12
C1 0.0748(13) 0.0893(14) 0.0542(12) -0.0077(10) -0.0242(12) -0.0298(12)
C2 0.0785(13) 0.0950(14) 0.0582(12) -0.0029(10) -0.0242(12) -0.0262(12)
C3 0.0783(13) 0.1008(15) 0.0631(12) 0.0014(11) -0.0245(12) -0.0213(13)
C4 0.0758(13) 0.1031(15) 0.0657(12) 0.0032(11) -0.0229(12) -0.0189(12)
C5 0.0739(13) 0.0982(14) 0.0618(12) 0.0011(11) -0.0220(12) -0.0221(12)
C6 0.0721(13) 0.0894(14) 0.0546(12) -0.0064(10) -0.0249(12) -0.0282(12)
C7 0.050(2) 0.064(2) 0.0396(19) -0.0175(15) -0.0095(17) -0.0113(16)
C8 0.0444(19) 0.0391(17) 0.0448(19) -0.0089(14) -0.0127(17) -0.0084(15)
C9 0.0422(18) 0.0453(18) 0.0424(18) -0.0181(14) -0.0087(16) -0.0078(14)
C10 0.0419(18) 0.0454(18) 0.047(2) -0.0132(15) -0.0128(17) -0.0104(15)
C11 0.061(2) 0.060(2) 0.047(2) -0.0178(17) -0.0062(19) -0.0202(18)
C12 0.055(2) 0.058(2) 0.068(3) -0.0092(18) -0.005(2) -0.0264(18)
C13 0.059(2) 0.053(2) 0.081(3) -0.022(2) -0.019(2) -0.0176(18)
C14 0.055(2) 0.057(2) 0.064(2) -0.0255(18) -0.020(2) -0.0137(17)
C15 0.0411(18) 0.0479(18) 0.046(2) -0.0154(15) -0.0149(17) -0.0086(15)
C16 0.0464(18) 0.0438(18) 0.0422(18) -0.0153(14) -0.0092(16) -0.0119(15)
C17 0.056(2) 0.0474(19) 0.051(2) -0.0165(15) -0.0143(18) -0.0193(16)
C18 0.054(2) 0.0447(19) 0.056(2) -0.0194(16) -0.0110(18) -0.0133(16)
C19 0.083(3) 0.059(2) 0.058(2) -0.0247(18) -0.012(2) -0.017(2)
C20 0.077(3) 0.071(3) 0.076(3) -0.038(2) 0.001(2) -0.015(2)
C21 0.069(3) 0.050(2) 0.098(3) -0.038(2) -0.017(3) -0.0050(19)
C22 0.081(3) 0.050(2) 0.077(3) -0.0184(19) -0.027(2) -0.008(2)
C23 0.064(2) 0.048(2) 0.058(2) -0.0215(17) -0.014(2) -0.0093(17)
C24 0.0491(19) 0.0458(18) 0.0387(18) -0.0112(14) -0.0083(16) -0.0193(16)
C25 0.055(2) 0.052(2) 0.0405(18) -0.0119(15) -0.0099(17) -0.0229(17)
C26 0.057(2) 0.060(2) 0.0425(19) -0.0052(16) -0.0176(18) -0.0269(18)
C27 0.072(2) 0.069(2) 0.055(2) -0.0137(18) -0.020(2) -0.031(2)
C28 0.091(3) 0.088(3) 0.053(2) -0.011(2) -0.030(2) -0.043(3)
C29 0.080(3) 0.082(3) 0.058(2) 0.004(2) -0.037(2) -0.031(2)
C30 0.063(2) 0.059(2) 0.057(2) -0.0022(17) -0.023(2) -0.0186(18)
C31 0.056(2) 0.049(2) 0.048(2) -0.0050(15) -0.0162(18) -0.0202(17)
C32 0.063(2) 0.0458(19) 0.052(2) -0.0111(16) -0.0165(19) -0.0117(17)
C33 0.0485(19) 0.0434(18) 0.0410(18) -0.0111(14) -0.0087(17) -0.0150(15)
C34 0.0416(18) 0.0406(17) 0.0438(19) -0.0123(14) -0.0079(16) -0.0094(14)
C35 0.066(2) 0.0459(19) 0.052(2) -0.0087(15) -0.0132(19) -0.0215(17)
C36 0.071(2) 0.0437(18) 0.060(2) -0.0203(17) -0.018(2) -0.0134(17)
C37 0.053(2) 0.052(2) 0.046(2) -0.0229(16) -0.0104(18) -0.0076(16)
C38 0.052(2) 0.052(2) 0.0429(19) -0.0075(15) -0.0103(17) -0.0117(16)
C39 0.053(2) 0.0409(17) 0.046(2) -0.0128(15) -0.0089(18) -0.0139(15)
Cl1 0.1176(10) 0.0645(7) 0.1589(13) -0.0556(8) -0.0339(10) 0.0120(7)
N1 0.0495(16) 0.0496(15) 0.0389(15) -0.0122(12) -0.0112(14) -0.0136(13)
N2 0.091(3) 0.079(2) 0.064(2) -0.032(2) -0.017(2) -0.020(2)
O1 0.0672(16) 0.0534(14) 0.0569(15) -0.0074(11) -0.0118(13) -0.0245(12)
O2 0.0645(15) 0.0484(13) 0.0501(13) -0.0210(10) -0.0183(12) -0.0136(11)
O3 0.206(4) 0.131(3) 0.0511(19) -0.0321(19) -0.015(2) -0.072(3)
O4 0.156(3) 0.087(2) 0.102(2) -0.0575(19) -0.031(2) -0.021(2)

loop_
_atom_type_symbol
_atom_type_description
_atom_type_scat_dispersion_real
_atom_type_scat_dispersion_imag
_atom_type_scat_source
C C 0.0033 0.0016 'International Tables Vol C Tables 4.2.6.8 and 6.1.1.4'
H H 0.0000 0.0000 'International Tables Vol C Tables 4.2.6.8 and 6.1.1.4'
N N 0.0061 0.0033 'International Tables Vol C Tables 4.2.6.8 and 6.1.1.4'
O O 0.0106 0.0060 'International Tables Vol C Tables 4.2.6.8 and 6.1.1.4'
Cl Cl 0.1484 0.1585 'International Tables Vol C Tables 4.2.6.8 and 6.1.1.4'

loop_
_geom_angle_atom_site_label_1
_geom_angle_atom_site_label_2
_geom_angle_atom_site_label_3
_geom_angle
C2 C1 C6 122.3(4)
C2 C1 H1 118.8
C6 C1 H1 118.8
C3 C2 C1 119.3(4)
C3 C2 H2 120.3
C1 C2 H2 120.3
C2 C3 C4 120.7(4)
C2 C3 H3 119.7
C4 C3 H3 119.7
C3 C4 C5 120.4(4)
C3 C4 H4 119.8
C5 C4 H4 119.8
C6 C5 C4 119.6(4)
C6 C5 H5 120.2
C4 C5 H5 120.2
C1 C6 C5 117.6(4)
C1 C6 C7 119.7(3)
C5 C6 C7 122.7(3)
N1 C7 C6 115.2(3)
N1 C7 H7A 108.5
C6 C7 H7A 108.5
N1 C7 H7B 108.5
C6 C7 H7B 108.5
H7A C7 H7B 107.5
O1 C8 N1 125.9(3)
O1 C8 C9 126.3(3)
N1 C8 C9 107.8(3)
C10 C9 C16 117.5(3)
C10 C9 C8 102.7(2)
C16 C9 C8 117.9(3)
C10 C9 H9 105.9
C16 C9 H9 105.9
C8 C9 H9 105.9
C11 C10 C15 119.5(3)
C11 C10 C9 132.5(3)
C15 C10 C9 107.9(3)
C12 C11 C10 119.3(3)
C12 C11 H11 120.4
C10 C11 H11 120.4
C11 C12 C13 120.3(3)
C11 C12 H12 119.8
C13 C12 H12 119.8
C14 C13 C12 121.5(3)
C14 C13 H13 119.2
C12 C13 H13 119.2
C13 C14 C15 117.9(3)
C13 C14 H14 121.0
C15 C14 H14 121.0
C14 C15 C10 121.4(3)
C14 C15 N1 128.9(3)
C10 C15 N1 109.7(3)
C17 C16 C24 105.8(3)
C17 C16 C9 123.1(3)
C24 C16 C9 130.4(3)
C16 C17 O2 111.3(3)
C16 C17 C18 135.2(3)
O2 C17 C18 113.5(2)
C23 C18 C19 118.7(3)
C23 C18 C17 121.6(3)
C19 C18 C17 119.6(3)
C20 C19 C18 121.0(4)
C20 C19 H19 119.5
C18 C19 H19 119.5
C21 C20 C19 119.4(3)
C21 C20 H20 120.3
C19 C20 H20 120.3
C20 C21 C22 121.2(3)
C20 C21 Cl1 119.4(3)
C22 C21 Cl1 119.4(3)
C21 C22 C23 119.1(4)
C21 C22 H22 120.4
C23 C22 H22 120.4
C18 C23 C22 120.6(3)
C18 C23 H23 119.7
C22 C23 H23 119.7
C25 C24 C33 117.5(3)
C25 C24 C16 105.7(3)
C33 C24 C16 136.7(3)
O2 C25 C24 110.8(3)
O2 C25 C26 122.7(3)
C24 C25 C26 126.5(3)
C27 C26 C25 124.2(3)
C27 C26 C31 120.7(3)
C25 C26 C31 115.1(3)
C28 C27 C26 119.1(3)
C28 C27 H27 120.4
C26 C27 H27 120.4
C27 C28 C29 120.6(3)
C27 C28 H28 119.7
C29 C28 H28 119.7
C30 C29 C28 120.4(3)
C30 C29 H29 119.8
C28 C29 H29 119.8
C29 C30 C31 121.2(3)
C29 C30 H30 119.4
C31 C30 H30 119.4
C30 C31 C26 117.8(3)
C30 C31 C32 122.7(3)
C26 C31 C32 119.5(3)
C33 C32 C31 124.0(3)
C33 C32 H32 118.0
C31 C32 H32 118.0
C32 C33 C24 117.3(3)
C32 C33 C34 118.4(3)
C24 C33 C34 124.1(3)
C39 C34 C35 118.8(3)
C39 C34 C33 120.5(3)
C35 C34 C33 120.1(3)
C36 C35 C34 120.9(3)
C36 C35 H35 119.5
C34 C35 H35 119.5
C35 C36 C37 118.2(3)
C35 C36 H36 120.9
C37 C36 H36 120.9
C38 C37 C36 122.5(3)
C38 C37 N2 118.5(3)
C36 C37 N2 118.8(3)
C37 C38 C39 118.5(3)
C37 C38 H38 120.7
C39 C38 H38 120.7
C38 C39 C34 121.0(3)
C38 C39 H39 119.5
C34 C39 H39 119.5
C8 N1 C15 111.4(2)
C8 N1 C7 122.6(3)
C15 N1 C7 125.2(3)
O3 N2 O4 123.5(3)
O3 N2 C37 118.8(4)
O4 N2 C37 117.7(4)
C25 O2 C17 106.3(2)

loop_
_geom_bond_atom_site_label_1
_geom_bond_atom_site_label_2
_geom_bond_distance
C1 C2 1.373(5)
C1 C6 1.378(5)
C1 H1 0.9300
C2 C3 1.348(6)
C2 H2 0.9300
C3 C4 1.364(5)
C3 H3 0.9300
C4 C5 1.394(5)
C4 H4 0.9300
C5 C6 1.390(5)
C5 H5 0.9300
C6 C7 1.497(5)
C7 N1 1.466(4)
C7 H7A 0.9700
C7 H7B 0.9700
C8 O1 1.213(4)
C8 N1 1.357(4)
C8 C9 1.526(4)
C9 C10 1.509(4)
C9 C16 1.511(4)
C9 H9 0.9800
C10 C11 1.382(4)
C10 C15 1.390(4)
C11 C12 1.375(5)
C11 H11 0.9300
C12 C13 1.376(5)
C12 H12 0.9300
C13 C14 1.376(5)
C13 H13 0.9300
C14 C15 1.376(4)
C14 H14 0.9300
C15 N1 1.405(4)
C16 C17 1.367(4)
C16 C24 1.449(4)
C17 O2 1.379(4)
C17 C18 1.466(4)
C18 C23 1.382(5)
C18 C19 1.384(4)
C19 C20 1.369(5)
C19 H19 0.9300
C20 C21 1.369(6)
C20 H20 0.9300
C21 C22 1.371(5)
C21 Cl1 1.743(4)
C22 C23 1.385(5)
C22 H22 0.9300
C23 H23 0.9300
C24 C25 1.384(4)
C24 C33 1.437(4)
C25 O2 1.365(4)
C25 C26 1.405(4)
C26 C27 1.404(4)
C26 C31 1.409(4)
C27 C28 1.373(5)
C27 H27 0.9300
C28 C29 1.397(5)
C28 H28 0.9300
C29 C30 1.356(5)
C29 H29 0.9300
C30 C31 1.405(4)
C30 H30 0.9300
C31 C32 1.428(4)
C32 C33 1.371(4)
C32 H32 0.9300
C33 C34 1.481(4)
C34 C39 1.381(4)
C34 C35 1.392(4)
C35 C36 1.376(4)
C35 H35 0.9300
C36 C37 1.379(5)
C36 H36 0.9300
C37 C38 1.366(4)
C37 N2 1.473(4)
C38 C39 1.380(4)
C38 H38 0.9300
C39 H39 0.9300
N2 O3 1.208(4)
N2 O4 1.214(4)
